data_1564531
loop_
_publ_author_name
'Cao, Yunfang'
'Tan, Xiaosheng'
'Al Chnani, Ali Adhab'
'Li, Pengkun'
'Shi, Zhengyi'
'Feng, Hao'
'Sun, Lingjuan'
'Xia, Qiangbing'
'Yang, Xi'
'Duan, Yulin'
'Guo, Yi'
'Chen, Gang'
'Qi, Changxing'
'Zhang, Yonghui'

_publ_section_title
;
 Bioassay-Guided Isolation of an Abetiane-Type Diterpenoid from
 <i>Prunella vulgaris</i> That Protects against Concanavalin A-Induced
 Autoimmune Hepatitis.
;
_journal_issue 8
_journal_name_full 'Journal of natural products'
_journal_page_first 2189
_journal_page_last 2199
_journal_paper_doi 10.1021/acs.jnatprod.1c00247
_journal_volume 84
_journal_year 2021
_chemical_absolute_configuration rmad
_chemical_formula_sum 'C21 H28 O6'
_chemical_formula_weight 376.43
_space_group_crystal_system triclinic
_space_group_IT_number 1
_space_group_name_Hall 'P 1'
_space_group_name_H-M_alt 'P 1'
_atom_sites_solution_hydrogens mixed
_audit_creation_method SHELXL-2016/6
_cell_angle_alpha 84.282(2)
_cell_angle_beta 68.4130(10)
_cell_angle_gamma 89.8290(10)
_cell_formula_units_Z 2
_cell_length_a 8.8662(4)
_cell_length_b 10.0457(5)
_cell_length_c 12.0334(7)
_cell_measurement_reflns_used 9935
_cell_measurement_temperature 154(2)
_cell_measurement_theta_max 79.13
_cell_measurement_theta_min 3.97
_cell_volume 990.99(9)
_computing_structure_refinement 'SHELXL-2016/6 (Sheldrick, 2016)'
_computing_structure_solution 'SHELXT 2014/5 (Sheldrick, 2014)'
_diffrn_ambient_temperature 154(2)
_diffrn_measured_fraction_theta_full 0.992
_diffrn_measured_fraction_theta_max 0.979
_diffrn_measurement_device_type 'Bruker APEX-II CCD'
_diffrn_measurement_method '\f and \w scans'
_diffrn_radiation_type CuK\a
_diffrn_radiation_wavelength 1.54178
_diffrn_reflns_av_R_equivalents 0.0349
_diffrn_reflns_av_unetI/netI 0.0365
_diffrn_reflns_Laue_measured_fraction_full 0.992
_diffrn_reflns_Laue_measured_fraction_max 0.979
_diffrn_reflns_limit_h_max 10
_diffrn_reflns_limit_h_min -11
_diffrn_reflns_limit_k_max 12
_diffrn_reflns_limit_k_min -12
_diffrn_reflns_limit_l_max 13
_diffrn_reflns_limit_l_min -15
_diffrn_reflns_number 25881
_diffrn_reflns_point_group_measured_fraction_full 0.913
_diffrn_reflns_point_group_measured_fraction_max 0.880
_diffrn_reflns_theta_full 67.679
_diffrn_reflns_theta_max 79.421
_diffrn_reflns_theta_min 3.973
_exptl_absorpt_coefficient_mu 0.753
_exptl_crystal_colour colourless
_exptl_crystal_density_diffrn 1.262
_exptl_crystal_description block
_exptl_crystal_F_000 404
_exptl_crystal_size_max 0.13
_exptl_crystal_size_mid 0.10
_exptl_crystal_size_min 0.06
_refine_diff_density_max 0.285
_refine_diff_density_min -0.181
_refine_diff_density_rms 0.037
_refine_ls_abs_structure_details
;
 Flack x determined using 3124 quotients [(I+)-(I-)]/[(I+)+(I-)]
 (Parsons, Flack and Wagner, Acta Cryst. B69 (2013) 249-259).
;
_refine_ls_abs_structure_Flack 0.01(6)
_refine_ls_extinction_method none
_refine_ls_goodness_of_fit_ref 0.923
_refine_ls_hydrogen_treatment mixed
_refine_ls_matrix_type full
_refine_ls_number_parameters 507
_refine_ls_number_reflns 7561
_refine_ls_number_restraints 3
_refine_ls_restrained_S_all 0.923
_refine_ls_R_factor_all 0.0363
_refine_ls_R_factor_gt 0.0354
_refine_ls_shift/su_max 0.000
_refine_ls_shift/su_mean 0.000
_refine_ls_structure_factor_coef Fsqd
_refine_ls_weighting_details 'w=1/[\s^2^(Fo^2^)+(0.1000P)^2^] where P=(Fo^2^+2Fc^2^)/3'
_refine_ls_weighting_scheme calc
_refine_ls_wR_factor_gt 0.1036
_refine_ls_wR_factor_ref 0.1055
_reflns_Friedel_coverage 0.797
_reflns_Friedel_fraction_full 0.833
_reflns_Friedel_fraction_max 0.780
_reflns_number_gt 7391
_reflns_number_total 7561
_reflns_threshold_expression 'I > 2\s(I)'
_cod_data_source_file np1c00247_si_002.cif
_cod_data_source_block cyf193
_cod_database_code 1564531
_shelx_shelxl_version_number 2016/6
_shelx_space_group_comment
;
The symmetry employed for this shelxl refinement is uniquely defined
by the following loop, which should always be used as a source of
symmetry information in preference to the above space-group names.
They are only intended as comments.
;

loop_
_space_group_symop_operation_xyz
'x, y, z'

loop_
_atom_site_label
_atom_site_type_symbol
_atom_site_fract_x
_atom_site_fract_y
_atom_site_fract_z
_atom_site_U_iso_or_equiv
_atom_site_adp_type
_atom_site_occupancy
_atom_site_site_symmetry_order
_atom_site_calc_flag
_atom_site_refinement_flags_posn
_atom_site_refinement_flags_adp
_atom_site_refinement_flags_occupancy
_atom_site_disorder_assembly
_atom_site_disorder_group
O1 O 0.3453(2) 0.83497(18) 0.56222(16) 0.0453(4) Uani 1 1 d . . . . .
O2 O -0.60994(18) 0.43592(16) 0.95682(14) 0.0397(3) Uani 1 1 d . . . . .
O3 O -0.3589(2) 0.13049(17) 0.68986(17) 0.0462(4) Uani 1 1 d . . . . .
O4 O -0.0870(2) 0.25575(16) 0.69075(18) 0.0466(4) Uani 1 1 d . . . . .
O5 O -0.5152(2) 0.70660(17) 0.88111(18) 0.0466(4) Uani 1 1 d . . . . .
O6 O -0.30576(18) 0.53280(14) 0.66579(12) 0.0337(3) Uani 1 1 d . . . . .
O7 O 0.61176(17) 0.76351(17) 0.37128(15) 0.0410(3) Uani 1 1 d . . . . .
O8 O 1.36089(19) 0.11830(14) 0.23636(15) 0.0381(3) Uani 1 1 d . . . . .
O9 O 1.25810(15) 0.49482(13) 0.32324(11) 0.0278(3) Uani 1 1 d . . . . .
O10 O 1.46513(19) 0.75471(14) 0.19578(17) 0.0400(3) Uani 1 1 d . . . . .
O11 O 1.63095(16) 0.53291(14) 0.07547(13) 0.0334(3) Uani 1 1 d . . . . .
O12 O 1.09892(19) 0.24610(15) 0.22032(17) 0.0412(3) Uani 1 1 d . . . . .
C1 C -0.6815(4) 0.0934(3) 0.9254(3) 0.0622(7) Uani 1 1 d . . . . .
H1A H -0.601733 0.030537 0.882346 0.093 Uiso 1 1 calc R U . . .
H1B H -0.790621 0.051427 0.953602 0.093 Uiso 1 1 calc R U . . .
H1C H -0.657713 0.117139 0.994433 0.093 Uiso 1 1 calc R U . . .
C2 C -0.6731(3) 0.2200(3) 0.8408(3) 0.0473(5) Uani 1 1 d . . . . .
H15 H -0.758114 0.280340 0.886872 0.057 Uiso 1 1 calc R U . . .
C3 C -0.5105(3) 0.2952(2) 0.8021(2) 0.0359(4) Uani 1 1 d . . . . .
C4 C -0.5085(2) 0.41880(19) 0.85972(18) 0.0315(4) Uani 1 1 d . . . . .
C5 C -0.3701(2) 0.52018(19) 0.79564(16) 0.0298(3) Uani 1 1 d . . . . .
C6 C -0.2074(2) 0.46987(18) 0.72689(16) 0.0289(3) Uani 1 1 d . . . . .
C7 C -0.0517(2) 0.54212(18) 0.72102(16) 0.0281(3) Uani 1 1 d . . . . .
C8 C -0.0819(2) 0.69504(18) 0.71801(16) 0.0287(3) Uani 1 1 d . . . . .
H8 H -0.114960 0.717236 0.647532 0.034 Uiso 1 1 calc R U . . .
C9 C 0.0684(2) 0.78985(19) 0.69424(16) 0.0315(4) Uani 1 1 d . . . . .
C10 C 0.0236(3) 0.9337(2) 0.6649(2) 0.0420(5) Uani 1 1 d . . . . .
H10A H 0.122534 0.991008 0.629651 0.063 Uiso 1 1 calc R U . . .
H10B H -0.048852 0.967848 0.738810 0.063 Uiso 1 1 calc R U . . .
H10C H -0.031280 0.933955 0.607543 0.063 Uiso 1 1 calc R U . . .
C11 C 0.2063(2) 0.7526(2) 0.58041(17) 0.0344(4) Uani 1 1 d . . . . .
H11 H 0.172001 0.775046 0.510566 0.041 Uiso 1 1 calc R U . . .
C12 C 0.2411(2) 0.6040(2) 0.58634(19) 0.0366(4) Uani 1 1 d . . . . .
H12A H 0.277437 0.579471 0.654014 0.044 Uiso 1 1 calc R U . . .
H12B H 0.329762 0.585576 0.511138 0.044 Uiso 1 1 calc R U . . .
C13 C 0.0900(2) 0.5190(2) 0.60349(17) 0.0330(4) Uani 1 1 d . . . . .
H13A H 0.116544 0.423176 0.605457 0.040 Uiso 1 1 calc R U . . .
H13B H 0.056090 0.541571 0.534373 0.040 Uiso 1 1 calc R U . . .
C14 C -0.3670(3) 0.2524(2) 0.73117(19) 0.0357(4) Uani 1 1 d . . . . .
C15 C -0.2736(5) 0.1285(3) 0.5631(3) 0.0630(8) Uani 1 1 d . . . . .
H15A H -0.289327 0.040153 0.540132 0.095 Uiso 1 1 calc R U . . .
H15B H -0.157612 0.146912 0.543100 0.095 Uiso 1 1 calc R U . . .
H15C H -0.315666 0.196964 0.519297 0.095 Uiso 1 1 calc R U . . .
C16 C -0.2069(2) 0.3202(2) 0.71400(18) 0.0332(4) Uani 1 1 d . . . . .
C17 C -0.7128(4) 0.1891(3) 0.7327(4) 0.0634(8) Uani 1 1 d . . . . .
H17A H -0.692877 0.269737 0.675630 0.095 Uiso 1 1 calc R U . . .
H17B H -0.827088 0.159671 0.759695 0.095 Uiso 1 1 calc R U . . .
H17C H -0.643847 0.117888 0.693401 0.095 Uiso 1 1 calc R U . . .
C18 C -0.3841(2) 0.65867(19) 0.84114(17) 0.0321(4) Uani 1 1 d . . . . .
C19 C -0.2286(2) 0.72795(18) 0.82783(18) 0.0332(4) Uani 1 1 d . . . . .
H19A H -0.204936 0.703030 0.901284 0.040 Uiso 1 1 calc R U . . .
H19B H -0.242914 0.825837 0.821625 0.040 Uiso 1 1 calc R U . . .
C20 C 0.1265(3) 0.7898(2) 0.7994(2) 0.0402(4) Uani 1 1 d . . . . .
H20A H 0.204004 0.865104 0.784054 0.060 Uiso 1 1 calc R U . . .
H20B H 0.179386 0.705624 0.807890 0.060 Uiso 1 1 calc R U . . .
H20C H 0.033321 0.798572 0.873645 0.060 Uiso 1 1 calc R U . . .
C21 C -0.0185(2) 0.48047(19) 0.83164(17) 0.0333(4) Uani 1 1 d . . . . .
H21A H 0.083932 0.518483 0.830288 0.050 Uiso 1 1 calc R U . . .
H21B H -0.010976 0.383262 0.830198 0.050 Uiso 1 1 calc R U . . .
H21C H -0.107207 0.500373 0.904936 0.050 Uiso 1 1 calc R U . . .
C22 C 1.7117(3) 0.1716(3) 0.0427(3) 0.0556(6) Uani 1 1 d . . . . .
H22A H 1.821705 0.138868 0.023549 0.083 Uiso 1 1 calc R U . . .
H22B H 1.704781 0.224159 -0.028248 0.083 Uiso 1 1 calc R U . . .
H22C H 1.633703 0.095326 0.066865 0.083 Uiso 1 1 calc R U . . .
C23 C 1.6725(2) 0.25954(19) 0.1456(2) 0.0399(5) Uani 1 1 d . . . . .
H23 H 1.756846 0.333950 0.119160 0.048 Uiso 1 1 calc R U . . .
C24 C 1.5096(2) 0.32271(18) 0.17205(17) 0.0300(3) Uani 1 1 d . . . . .
C25 C 1.3657(2) 0.25360(18) 0.21506(16) 0.0296(3) Uani 1 1 d . . . . .
C26 C 1.2093(2) 0.31601(18) 0.22083(17) 0.0294(3) Uani 1 1 d . . . . .
C27 C 1.1960(2) 0.46591(17) 0.23195(15) 0.0250(3) Uani 1 1 d . . . . .
C28 C 1.0442(2) 0.53684(17) 0.22831(15) 0.0253(3) Uani 1 1 d . . . . .
C29 C 1.0594(2) 0.68572(17) 0.25056(15) 0.0250(3) Uani 1 1 d . . . . .
H29 H 1.072516 0.681425 0.329870 0.030 Uiso 1 1 calc R U . . .
C30 C 0.9077(2) 0.77162(18) 0.26537(16) 0.0282(3) Uani 1 1 d . . . . .
C31 C 0.7576(2) 0.6945(2) 0.36119(17) 0.0321(4) Uani 1 1 d . . . . .
H31 H 0.770819 0.693887 0.440249 0.039 Uiso 1 1 calc R U . . .
C32 C 0.9294(3) 0.9012(2) 0.3169(2) 0.0356(4) Uani 1 1 d . . . . .
H32A H 0.825849 0.946090 0.344978 0.053 Uiso 1 1 calc R U . . .
H32B H 1.011031 0.960632 0.254126 0.053 Uiso 1 1 calc R U . . .
H32C H 0.965279 0.879493 0.384250 0.053 Uiso 1 1 calc R U . . .
C33 C 0.8925(2) 0.47260(19) 0.33208(17) 0.0312(4) Uani 1 1 d . . . . .
H33A H 0.877068 0.378746 0.318803 0.037 Uiso 1 1 calc R U . . .
H33B H 0.909839 0.471632 0.408874 0.037 Uiso 1 1 calc R U . . .
C34 C 0.7401(2) 0.5491(2) 0.34081(19) 0.0349(4) Uani 1 1 d . . . . .
H34A H 0.719386 0.545836 0.265683 0.042 Uiso 1 1 calc R U . . .
H34B H 0.645758 0.505360 0.408017 0.042 Uiso 1 1 calc R U . . .
C35 C 1.2671(3) 0.0665(2) 0.3581(2) 0.0497(6) Uani 1 1 d . . . . .
H35A H 1.277326 -0.030764 0.367684 0.075 Uiso 1 1 calc R U . . .
H35B H 1.152826 0.087093 0.376836 0.075 Uiso 1 1 calc R U . . .
H35C H 1.307189 0.107739 0.412898 0.075 Uiso 1 1 calc R U . . .
C36 C 1.5098(2) 0.46958(17) 0.14192(16) 0.0261(3) Uani 1 1 d . . . . .
C37 C 1.3534(2) 0.53990(16) 0.19877(15) 0.0253(3) Uani 1 1 d . . . . .
C38 C 1.3591(2) 0.69242(17) 0.18135(17) 0.0278(3) Uani 1 1 d . . . . .
C39 C 1.2178(2) 0.75480(17) 0.15885(17) 0.0288(3) Uani 1 1 d . . . . .
H39A H 1.225695 0.743800 0.076060 0.035 Uiso 1 1 calc R U . . .
H39B H 1.218086 0.851737 0.167600 0.035 Uiso 1 1 calc R U . . .
C40 C 1.6837(3) 0.1821(2) 0.2581(3) 0.0501(6) Uani 1 1 d . . . . .
H40A H 1.642977 0.236555 0.325614 0.075 Uiso 1 1 calc R U . . .
H40B H 1.797128 0.161538 0.243475 0.075 Uiso 1 1 calc R U . . .
H40C H 1.618207 0.098547 0.277488 0.075 Uiso 1 1 calc R U . . .
C41 C 1.0360(2) 0.5193(2) 0.10524(17) 0.0315(3) Uani 1 1 d . . . . .
H41A H 0.931462 0.549287 0.103769 0.047 Uiso 1 1 calc R U . . .
H41B H 1.047262 0.424641 0.091344 0.047 Uiso 1 1 calc R U . . .
H41C H 1.124219 0.572674 0.042110 0.047 Uiso 1 1 calc R U . . .
C42 C 0.8795(2) 0.8113(2) 0.14816(17) 0.0338(4) Uani 1 1 d . . . . .
H42A H 0.806054 0.886155 0.159060 0.051 Uiso 1 1 calc R U . . .
H42B H 0.831033 0.734764 0.127160 0.051 Uiso 1 1 calc R U . . .
H42C H 0.983415 0.838340 0.083459 0.051 Uiso 1 1 calc R U . . .
H1D H 0.431(5) 0.808(4) 0.504(4) 0.050(8) Uiso 1 1 d . . . . .
H7D H 0.582(5) 0.753(4) 0.306(4) 0.055(9) Uiso 1 1 d . . . . .

loop_
_atom_site_aniso_label
_atom_site_aniso_U_11
_atom_site_aniso_U_22
_atom_site_aniso_U_33
_atom_site_aniso_U_23
_atom_site_aniso_U_13
_atom_site_aniso_U_12
O1 0.0319(8) 0.0511(8) 0.0423(8) -0.0106(6) 0.0001(6) -0.0083(6)
O2 0.0280(7) 0.0488(8) 0.0372(7) -0.0122(6) -0.0042(6) -0.0035(6)
O3 0.0460(9) 0.0425(8) 0.0529(9) -0.0203(7) -0.0178(7) 0.0032(6)
O4 0.0359(8) 0.0385(7) 0.0621(10) -0.0127(7) -0.0127(7) 0.0083(6)
O5 0.0307(8) 0.0459(8) 0.0598(10) -0.0184(7) -0.0094(7) 0.0092(6)
O6 0.0324(7) 0.0410(7) 0.0283(6) -0.0058(5) -0.0115(5) 0.0057(5)
O7 0.0222(7) 0.0578(9) 0.0397(8) -0.0111(6) -0.0060(6) 0.0106(6)
O8 0.0349(7) 0.0284(6) 0.0485(8) 0.0039(5) -0.0146(6) -0.0024(5)
O9 0.0230(6) 0.0361(6) 0.0231(6) -0.0018(4) -0.0076(5) -0.0021(4)
O10 0.0310(7) 0.0323(6) 0.0618(9) -0.0060(6) -0.0228(7) -0.0019(5)
O11 0.0220(6) 0.0346(6) 0.0371(7) 0.0026(5) -0.0048(5) -0.0007(5)
O12 0.0303(7) 0.0333(6) 0.0621(10) -0.0080(6) -0.0188(7) -0.0029(5)
C1 0.0528(15) 0.0576(15) 0.0667(17) -0.0063(12) -0.0108(13) -0.0199(12)
C2 0.0332(11) 0.0488(11) 0.0623(14) -0.0198(10) -0.0170(10) -0.0031(9)
C3 0.0322(10) 0.0385(9) 0.0406(10) -0.0092(7) -0.0162(8) -0.0007(7)
C4 0.0231(8) 0.0381(9) 0.0333(9) -0.0093(7) -0.0092(7) 0.0009(7)
C5 0.0247(8) 0.0351(8) 0.0286(8) -0.0065(6) -0.0081(7) 0.0028(6)
C6 0.0256(8) 0.0332(8) 0.0254(7) -0.0053(6) -0.0058(6) 0.0017(6)
C7 0.0232(8) 0.0334(8) 0.0248(8) -0.0054(6) -0.0049(6) 0.0015(6)
C8 0.0253(8) 0.0322(8) 0.0250(7) -0.0044(6) -0.0047(6) 0.0025(6)
C9 0.0298(9) 0.0358(8) 0.0254(8) -0.0062(6) -0.0054(7) -0.0009(7)
C10 0.0392(11) 0.0358(9) 0.0435(10) -0.0028(8) -0.0068(8) -0.0020(8)
C11 0.0292(9) 0.0421(9) 0.0254(8) -0.0042(6) -0.0024(7) -0.0041(7)
C12 0.0242(8) 0.0445(10) 0.0344(9) -0.0095(7) -0.0017(7) 0.0002(7)
C13 0.0266(9) 0.0399(9) 0.0279(8) -0.0096(7) -0.0034(7) 0.0019(7)
C14 0.0373(10) 0.0369(9) 0.0356(9) -0.0104(7) -0.0150(8) 0.0035(7)
C15 0.083(2) 0.0626(15) 0.0519(15) -0.0312(12) -0.0279(15) 0.0224(15)
C16 0.0312(9) 0.0363(9) 0.0305(8) -0.0068(6) -0.0086(7) 0.0024(7)
C17 0.0564(16) 0.0595(15) 0.096(2) -0.0278(15) -0.0490(17) 0.0062(12)
C18 0.0278(9) 0.0355(8) 0.0289(8) -0.0058(6) -0.0050(7) 0.0036(7)
C19 0.0266(9) 0.0343(8) 0.0329(9) -0.0086(6) -0.0030(7) 0.0007(7)
C20 0.0365(10) 0.0524(11) 0.0304(9) -0.0099(7) -0.0092(8) -0.0071(8)
C21 0.0308(9) 0.0378(8) 0.0304(9) -0.0017(7) -0.0106(7) 0.0017(7)
C22 0.0427(13) 0.0556(13) 0.0582(14) -0.0079(11) -0.0061(11) 0.0177(11)
C23 0.0254(9) 0.0310(9) 0.0600(13) 0.0027(8) -0.0139(8) 0.0021(7)
C24 0.0245(8) 0.0307(8) 0.0337(8) 0.0008(6) -0.0104(7) 0.0020(6)
C25 0.0275(9) 0.0280(8) 0.0319(8) -0.0010(6) -0.0097(7) -0.0002(6)
C26 0.0239(8) 0.0310(8) 0.0310(8) -0.0023(6) -0.0078(6) -0.0012(6)
C27 0.0211(7) 0.0306(7) 0.0220(7) -0.0032(5) -0.0063(6) 0.0002(6)
C28 0.0177(7) 0.0309(8) 0.0267(8) -0.0042(6) -0.0072(6) -0.0004(6)
C29 0.0190(7) 0.0300(7) 0.0246(7) -0.0041(5) -0.0062(6) 0.0003(6)
C30 0.0221(8) 0.0345(8) 0.0273(8) -0.0053(6) -0.0079(6) 0.0041(6)
C31 0.0206(8) 0.0442(9) 0.0292(8) -0.0082(7) -0.0056(7) 0.0053(7)
C32 0.0323(9) 0.0362(9) 0.0402(10) -0.0123(7) -0.0136(7) 0.0075(7)
C33 0.0208(8) 0.0374(8) 0.0309(8) -0.0017(6) -0.0046(6) -0.0035(6)
C34 0.0197(8) 0.0448(10) 0.0370(9) -0.0061(7) -0.0062(7) -0.0011(7)
C35 0.0504(13) 0.0443(11) 0.0530(13) 0.0198(9) -0.0236(11) -0.0181(10)
C36 0.0190(7) 0.0305(8) 0.0273(8) -0.0007(6) -0.0074(6) 0.0005(6)
C37 0.0202(8) 0.0286(7) 0.0254(8) -0.0013(6) -0.0067(6) -0.0001(6)
C38 0.0200(7) 0.0292(8) 0.0323(8) -0.0031(6) -0.0076(6) 0.0001(6)
C39 0.0206(8) 0.0311(8) 0.0326(8) 0.0000(6) -0.0081(6) 0.0011(6)
C40 0.0420(12) 0.0424(11) 0.0759(17) 0.0069(10) -0.0367(12) 0.0006(9)
C41 0.0267(8) 0.0416(9) 0.0295(8) -0.0104(6) -0.0125(7) 0.0040(7)
C42 0.0266(9) 0.0458(10) 0.0293(8) -0.0041(7) -0.0106(7) 0.0077(7)

loop_
_atom_type_symbol
_atom_type_description
_atom_type_scat_dispersion_real
_atom_type_scat_dispersion_imag
_atom_type_scat_source
C C 0.0181 0.0091 'International Tables Vol C Tables 4.2.6.8 and 6.1.1.4'
H H 0.0000 0.0000 'International Tables Vol C Tables 4.2.6.8 and 6.1.1.4'
O O 0.0492 0.0322 'International Tables Vol C Tables 4.2.6.8 and 6.1.1.4'

loop_
_geom_angle_atom_site_label_1
_geom_angle_atom_site_label_2
_geom_angle_atom_site_label_3
_geom_angle
_geom_angle_site_symmetry_1
_geom_angle_site_symmetry_3
_geom_angle_publ_flag
C11 O1 H1D 110(2) . . ?
C14 O3 C15 115.6(2) . . ?
C6 O6 C5 62.19(11) . . ?
C31 O7 H7D 111(2) . . ?
C25 O8 C35 114.54(17) . . ?
C37 O9 C27 61.49(10) . . ?
C2 C1 H1A 109.5 . . ?
C2 C1 H1B 109.5 . . ?
H1A C1 H1B 109.5 . . ?
C2 C1 H1C 109.5 . . ?
H1A C1 H1C 109.5 . . ?
H1B C1 H1C 109.5 . . ?
C3 C2 C17 111.6(2) . . ?
C3 C2 C1 111.7(2) . . ?
C17 C2 C1 111.7(2) . . ?
C3 C2 H15 107.2 . . ?
C17 C2 H15 107.2 . . ?
C1 C2 H15 107.2 . . ?
C14 C3 C4 117.31(18) . . ?
C14 C3 C2 125.76(19) . . ?
C4 C3 C2 116.51(18) . . ?
O2 C4 C3 121.46(18) . . ?
O2 C4 C5 120.93(17) . . ?
C3 C4 C5 117.55(17) . . ?
O6 C5 C6 58.77(12) . . ?
O6 C5 C4 117.21(16) . . ?
C6 C5 C4 118.25(16) . . ?
O6 C5 C18 110.36(15) . . ?
C6 C5 C18 119.99(16) . . ?
C4 C5 C18 117.68(16) . . ?
O6 C6 C5 59.04(12) . . ?
O6 C6 C16 108.22(16) . . ?
C5 C6 C16 114.30(16) . . ?
O6 C6 C7 119.81(15) . . ?
C5 C6 C7 120.72(15) . . ?
C16 C6 C7 119.62(16) . . ?
C6 C7 C21 105.47(15) . . ?
C6 C7 C13 110.10(14) . . ?
C21 C7 C13 111.01(15) . . ?
C6 C7 C8 107.73(14) . . ?
C21 C7 C8 114.81(15) . . ?
C13 C7 C8 107.64(14) . . ?
C19 C8 C7 111.80(14) . . ?
C19 C8 C9 111.96(15) . . ?
C7 C8 C9 116.50(15) . . ?
C19 C8 H8 105.1 . . ?
C7 C8 H8 105.1 . . ?
C9 C8 H8 105.1 . . ?
C20 C9 C10 107.78(18) . . ?
C20 C9 C11 110.88(17) . . ?
C10 C9 C11 106.64(16) . . ?
C20 C9 C8 115.02(16) . . ?
C10 C9 C8 108.10(17) . . ?
C11 C9 C8 108.07(15) . . ?
C9 C10 H10A 109.5 . . ?
C9 C10 H10B 109.5 . . ?
H10A C10 H10B 109.5 . . ?
C9 C10 H10C 109.5 . . ?
H10A C10 H10C 109.5 . . ?
H10B C10 H10C 109.5 . . ?
O1 C11 C12 112.52(18) . . ?
O1 C11 C9 107.89(15) . . ?
C12 C11 C9 112.79(15) . . ?
O1 C11 H11 107.8 . . ?
C12 C11 H11 107.8 . . ?
C9 C11 H11 107.8 . . ?
C11 C12 C13 110.98(17) . . ?
C11 C12 H12A 109.4 . . ?
C13 C12 H12A 109.4 . . ?
C11 C12 H12B 109.4 . . ?
C13 C12 H12B 109.4 . . ?
H12A C12 H12B 108.0 . . ?
C12 C13 C7 111.63(15) . . ?
C12 C13 H13A 109.3 . . ?
C7 C13 H13A 109.3 . . ?
C12 C13 H13B 109.3 . . ?
C7 C13 H13B 109.3 . . ?
H13A C13 H13B 108.0 . . ?
C3 C14 O3 119.8(2) . . ?
C3 C14 C16 122.79(17) . . ?
O3 C14 C16 116.24(18) . . ?
O3 C15 H15A 109.5 . . ?
O3 C15 H15B 109.5 . . ?
H15A C15 H15B 109.5 . . ?
O3 C15 H15C 109.5 . . ?
H15A C15 H15C 109.5 . . ?
H15B C15 H15C 109.5 . . ?
O4 C16 C14 119.46(18) . . ?
O4 C16 C6 123.39(19) . . ?
C14 C16 C6 117.15(16) . . ?
C2 C17 H17A 109.5 . . ?
C2 C17 H17B 109.5 . . ?
H17A C17 H17B 109.5 . . ?
C2 C17 H17C 109.5 . . ?
H17A C17 H17C 109.5 . . ?
H17B C17 H17C 109.5 . . ?
O5 C18 C19 124.09(18) . . ?
O5 C18 C5 119.53(18) . . ?
C19 C18 C5 116.34(16) . . ?
C18 C19 C8 114.22(16) . . ?
C18 C19 H19A 108.7 . . ?
C8 C19 H19A 108.7 . . ?
C18 C19 H19B 108.7 . . ?
C8 C19 H19B 108.7 . . ?
H19A C19 H19B 107.6 . . ?
C9 C20 H20A 109.5 . . ?
C9 C20 H20B 109.5 . . ?
H20A C20 H20B 109.5 . . ?
C9 C20 H20C 109.5 . . ?
H20A C20 H20C 109.5 . . ?
H20B C20 H20C 109.5 . . ?
C7 C21 H21A 109.5 . . ?
C7 C21 H21B 109.5 . . ?
H21A C21 H21B 109.5 . . ?
C7 C21 H21C 109.5 . . ?
H21A C21 H21C 109.5 . . ?
H21B C21 H21C 109.5 . . ?
C23 C22 H22A 109.5 . . ?
C23 C22 H22B 109.5 . . ?
H22A C22 H22B 109.5 . . ?
C23 C22 H22C 109.5 . . ?
H22A C22 H22C 109.5 . . ?
H22B C22 H22C 109.5 . . ?
C24 C23 C22 111.8(2) . . ?
C24 C23 C40 111.6(2) . . ?
C22 C23 C40 111.4(2) . . ?
C24 C23 H23 107.3 . . ?
C22 C23 H23 107.3 . . ?
C40 C23 H23 107.3 . . ?
C25 C24 C36 118.21(16) . . ?
C25 C24 C23 124.39(16) . . ?
C36 C24 C23 117.30(16) . . ?
C24 C25 O8 120.12(17) . . ?
C24 C25 C26 122.89(16) . . ?
O8 C25 C26 116.11(16) . . ?
O12 C26 C25 119.39(16) . . ?
O12 C26 C27 123.04(17) . . ?
C25 C26 C27 117.53(16) . . ?
O9 C27 C37 59.19(10) . . ?
O9 C27 C26 107.62(14) . . ?
C37 C27 C26 114.66(15) . . ?
O9 C27 C28 118.41(14) . . ?
C37 C27 C28 121.50(14) . . ?
C26 C27 C28 119.67(15) . . ?
C27 C28 C41 106.44(13) . . ?
C27 C28 C33 109.44(14) . . ?
C41 C28 C33 111.34(15) . . ?
C27 C28 C29 108.13(13) . . ?
C41 C28 C29 114.04(15) . . ?
C33 C28 C29 107.36(13) . . ?
C39 C29 C30 112.72(14) . . ?
C39 C29 C28 111.31(13) . . ?
C30 C29 C28 116.29(14) . . ?
C39 C29 H29 105.1 . . ?
C30 C29 H29 105.1 . . ?
C28 C29 H29 105.1 . . ?
C42 C30 C32 107.73(16) . . ?
C42 C30 C31 111.31(16) . . ?
C32 C30 C31 106.51(15) . . ?
C42 C30 C29 114.52(14) . . ?
C32 C30 C29 108.27(15) . . ?
C31 C30 C29 108.17(14) . . ?
O7 C31 C34 110.39(16) . . ?
O7 C31 C30 110.67(16) . . ?
C34 C31 C30 114.21(14) . . ?
O7 C31 H31 107.1 . . ?
C34 C31 H31 107.1 . . ?
C30 C31 H31 107.1 . . ?
C30 C32 H32A 109.5 . . ?
C30 C32 H32B 109.5 . . ?
H32A C32 H32B 109.5 . . ?
C30 C32 H32C 109.5 . . ?
H32A C32 H32C 109.5 . . ?
H32B C32 H32C 109.5 . . ?
C34 C33 C28 111.55(15) . . ?
C34 C33 H33A 109.3 . . ?
C28 C33 H33A 109.3 . . ?
C34 C33 H33B 109.3 . . ?
C28 C33 H33B 109.3 . . ?
H33A C33 H33B 108.0 . . ?
C31 C34 C33 111.46(16) . . ?
C31 C34 H34A 109.3 . . ?
C33 C34 H34A 109.3 . . ?
C31 C34 H34B 109.3 . . ?
C33 C34 H34B 109.3 . . ?
H34A C34 H34B 108.0 . . ?
O8 C35 H35A 109.5 . . ?
O8 C35 H35B 109.5 . . ?
H35A C35 H35B 109.5 . . ?
O8 C35 H35C 109.5 . . ?
H35A C35 H35C 109.5 . . ?
H35B C35 H35C 109.5 . . ?
O11 C36 C24 121.91(16) . . ?
O11 C36 C37 120.25(15) . . ?
C24 C36 C37 117.83(15) . . ?
O9 C37 C27 59.32(10) . . ?
O9 C37 C36 116.43(14) . . ?
C27 C37 C36 119.60(14) . . ?
O9 C37 C38 109.13(13) . . ?
C27 C37 C38 119.39(15) . . ?
C36 C37 C38 117.73(14) . . ?
O10 C38 C39 124.13(16) . . ?
O10 C38 C37 120.05(17) . . ?
C39 C38 C37 115.52(15) . . ?
C38 C39 C29 108.78(14) . . ?
C38 C39 H39A 109.9 . . ?
C29 C39 H39A 109.9 . . ?
C38 C39 H39B 109.9 . . ?
C29 C39 H39B 109.9 . . ?
H39A C39 H39B 108.3 . . ?
C23 C40 H40A 109.5 . . ?
C23 C40 H40B 109.5 . . ?
H40A C40 H40B 109.5 . . ?
C23 C40 H40C 109.5 . . ?
H40A C40 H40C 109.5 . . ?
H40B C40 H40C 109.5 . . ?
C28 C41 H41A 109.5 . . ?
C28 C41 H41B 109.5 . . ?
H41A C41 H41B 109.5 . . ?
C28 C41 H41C 109.5 . . ?
H41A C41 H41C 109.5 . . ?
H41B C41 H41C 109.5 . . ?
C30 C42 H42A 109.5 . . ?
C30 C42 H42B 109.5 . . ?
H42A C42 H42B 109.5 . . ?
C30 C42 H42C 109.5 . . ?
H42A C42 H42C 109.5 . . ?
H42B C42 H42C 109.5 . . ?

loop_
_geom_bond_atom_site_label_1
_geom_bond_atom_site_label_2
_geom_bond_distance
_geom_bond_site_symmetry_2
_geom_bond_publ_flag
O1 C11 1.422(3) . ?
O1 H1D 0.89(4) . ?
O2 C4 1.212(3) . ?
O3 C14 1.359(2) . ?
O3 C15 1.434(4) . ?
O4 C16 1.200(3) . ?
O5 C18 1.203(3) . ?
O6 C6 1.441(2) . ?
O6 C5 1.445(2) . ?
O7 C31 1.436(2) . ?
O7 H7D 0.93(5) . ?
O8 C25 1.356(2) . ?
O8 C35 1.436(3) . ?
O9 C37 1.4485(19) . ?
O9 C27 1.450(2) . ?
O10 C38 1.204(3) . ?
O11 C36 1.212(2) . ?
O12 C26 1.209(2) . ?
C1 C2 1.532(5) . ?
C1 H1A 0.9800 . ?
C1 H1B 0.9800 . ?
C1 H1C 0.9800 . ?
C2 C3 1.519(3) . ?
C2 C17 1.526(4) . ?
C2 H15 1.0000 . ?
C3 C14 1.343(3) . ?
C3 C4 1.484(3) . ?
C4 C5 1.514(3) . ?
C5 C6 1.490(2) . ?
C5 C18 1.533(2) . ?
C6 C16 1.526(3) . ?
C6 C7 1.537(3) . ?
C7 C21 1.538(3) . ?
C7 C13 1.546(2) . ?
C7 C8 1.558(2) . ?
C8 C19 1.539(2) . ?
C8 C9 1.561(3) . ?
C8 H8 1.0000 . ?
C9 C20 1.532(3) . ?
C9 C10 1.539(3) . ?
C9 C11 1.542(2) . ?
C10 H10A 0.9800 . ?
C10 H10B 0.9800 . ?
C10 H10C 0.9800 . ?
C11 C12 1.523(3) . ?
C11 H11 1.0000 . ?
C12 C13 1.528(3) . ?
C12 H12A 0.9900 . ?
C12 H12B 0.9900 . ?
C13 H13A 0.9900 . ?
C13 H13B 0.9900 . ?
C14 C16 1.511(3) . ?
C15 H15A 0.9800 . ?
C15 H15B 0.9800 . ?
C15 H15C 0.9800 . ?
C17 H17A 0.9800 . ?
C17 H17B 0.9800 . ?
C17 H17C 0.9800 . ?
C18 C19 1.494(3) . ?
C19 H19A 0.9900 . ?
C19 H19B 0.9900 . ?
C20 H20A 0.9800 . ?
C20 H20B 0.9800 . ?
C20 H20C 0.9800 . ?
C21 H21A 0.9800 . ?
C21 H21B 0.9800 . ?
C21 H21C 0.9800 . ?
C22 C23 1.528(4) . ?
C22 H22A 0.9800 . ?
C22 H22B 0.9800 . ?
C22 H22C 0.9800 . ?
C23 C24 1.512(3) . ?
C23 C40 1.529(3) . ?
C23 H23 1.0000 . ?
C24 C25 1.351(3) . ?
C24 C36 1.484(2) . ?
C25 C26 1.501(3) . ?
C26 C27 1.525(2) . ?
C27 C37 1.482(2) . ?
C27 C28 1.534(2) . ?
C28 C41 1.536(3) . ?
C28 C33 1.547(2) . ?
C28 C29 1.560(2) . ?
C29 C39 1.544(2) . ?
C29 C30 1.560(2) . ?
C29 H29 1.0000 . ?
C30 C42 1.535(3) . ?
C30 C32 1.538(2) . ?
C30 C31 1.549(2) . ?
C31 C34 1.522(3) . ?
C31 H31 1.0000 . ?
C32 H32A 0.9800 . ?
C32 H32B 0.9800 . ?
C32 H32C 0.9800 . ?
C33 C34 1.528(3) . ?
C33 H33A 0.9900 . ?
C33 H33B 0.9900 . ?
C34 H34A 0.9900 . ?
C34 H34B 0.9900 . ?
C35 H35A 0.9800 . ?
C35 H35B 0.9800 . ?
C35 H35C 0.9800 . ?
C36 C37 1.511(2) . ?
C37 C38 1.524(2) . ?
C38 C39 1.499(2) . ?
C39 H39A 0.9900 . ?
C39 H39B 0.9900 . ?
C40 H40A 0.9800 . ?
C40 H40B 0.9800 . ?
C40 H40C 0.9800 . ?
C41 H41A 0.9800 . ?
C41 H41B 0.9800 . ?
C41 H41C 0.9800 . ?
C42 H42A 0.9800 . ?
C42 H42B 0.9800 . ?
C42 H42C 0.9800 . ?

loop_
_geom_torsion_atom_site_label_1
_geom_torsion_atom_site_label_2
_geom_torsion_atom_site_label_3
_geom_torsion_atom_site_label_4
_geom_torsion
_geom_torsion_site_symmetry_1
_geom_torsion_site_symmetry_2
_geom_torsion_site_symmetry_3
_geom_torsion_site_symmetry_4
_geom_torsion_publ_flag
C17 C2 C3 C14 -58.0(3) . . . . ?
C1 C2 C3 C14 67.8(3) . . . . ?
C17 C2 C3 C4 129.7(2) . . . . ?
C1 C2 C3 C4 -104.5(2) . . . . ?
C14 C3 C4 O2 -149.1(2) . . . . ?
C2 C3 C4 O2 23.8(3) . . . . ?
C14 C3 C4 C5 27.9(3) . . . . ?
C2 C3 C4 C5 -159.1(2) . . . . ?
C6 O6 C5 C4 -108.10(18) . . . . ?
C6 O6 C5 C18 113.49(17) . . . . ?
O2 C4 C5 O6 -149.83(19) . . . . ?
C3 C4 C5 O6 33.1(2) . . . . ?
O2 C4 C5 C6 142.8(2) . . . . ?
C3 C4 C5 C6 -34.2(3) . . . . ?
O2 C4 C5 C18 -14.5(3) . . . . ?
C3 C4 C5 C18 168.49(17) . . . . ?
C5 O6 C6 C16 107.93(17) . . . . ?
C5 O6 C6 C7 -110.05(17) . . . . ?
C4 C5 C6 O6 106.34(19) . . . . ?
C18 C5 C6 O6 -96.89(19) . . . . ?
O6 C5 C6 C16 -97.42(18) . . . . ?
C4 C5 C6 C16 8.9(3) . . . . ?
C18 C5 C6 C16 165.70(17) . . . . ?
O6 C5 C6 C7 108.53(19) . . . . ?
C4 C5 C6 C7 -145.13(17) . . . . ?
C18 C5 C6 C7 11.6(3) . . . . ?
O6 C6 C7 C21 157.21(15) . . . . ?
C5 C6 C7 C21 87.6(2) . . . . ?
C16 C6 C7 C21 -65.0(2) . . . . ?
O6 C6 C7 C13 -82.97(19) . . . . ?
C5 C6 C7 C13 -152.53(17) . . . . ?
C16 C6 C7 C13 54.8(2) . . . . ?
O6 C6 C7 C8 34.1(2) . . . . ?
C5 C6 C7 C8 -35.4(2) . . . . ?
C16 C6 C7 C8 171.88(15) . . . . ?
C6 C7 C8 C19 57.61(19) . . . . ?
C21 C7 C8 C19 -59.5(2) . . . . ?
C13 C7 C8 C19 176.31(16) . . . . ?
C6 C7 C8 C9 -171.88(15) . . . . ?
C21 C7 C8 C9 70.97(19) . . . . ?
C13 C7 C8 C9 -53.2(2) . . . . ?
C19 C8 C9 C20 57.6(2) . . . . ?
C7 C8 C9 C20 -72.9(2) . . . . ?
C19 C8 C9 C10 -62.9(2) . . . . ?
C7 C8 C9 C10 166.68(16) . . . . ?
C19 C8 C9 C11 -177.95(16) . . . . ?
C7 C8 C9 C11 51.6(2) . . . . ?
C20 C9 C11 O1 -50.5(2) . . . . ?
C10 C9 C11 O1 66.6(2) . . . . ?
C8 C9 C11 O1 -177.38(17) . . . . ?
C20 C9 C11 C12 74.4(2) . . . . ?
C10 C9 C11 C12 -168.49(18) . . . . ?
C8 C9 C11 C12 -52.5(2) . . . . ?
O1 C11 C12 C13 -178.90(16) . . . . ?
C9 C11 C12 C13 58.8(2) . . . . ?
C11 C12 C13 C7 -60.1(2) . . . . ?
C6 C7 C13 C12 172.46(16) . . . . ?
C21 C7 C13 C12 -71.1(2) . . . . ?
C8 C7 C13 C12 55.3(2) . . . . ?
C4 C3 C14 O3 170.7(2) . . . . ?
C2 C3 C14 O3 -1.6(4) . . . . ?
C4 C3 C14 C16 3.4(3) . . . . ?
C2 C3 C14 C16 -168.9(2) . . . . ?
C15 O3 C14 C3 130.2(3) . . . . ?
C15 O3 C14 C16 -61.6(3) . . . . ?
C3 C14 C16 O4 151.7(2) . . . . ?
O3 C14 C16 O4 -16.1(3) . . . . ?
C3 C14 C16 C6 -28.6(3) . . . . ?
O3 C14 C16 C6 163.60(19) . . . . ?
O6 C6 C16 O4 136.6(2) . . . . ?
C5 C6 C16 O4 -159.8(2) . . . . ?
C7 C6 C16 O4 -5.5(3) . . . . ?
O6 C6 C16 C14 -43.0(2) . . . . ?
C5 C6 C16 C14 20.5(3) . . . . ?
C7 C6 C16 C14 174.88(16) . . . . ?
O6 C5 C18 O5 104.5(2) . . . . ?
C6 C5 C18 O5 169.39(19) . . . . ?
C4 C5 C18 O5 -33.7(3) . . . . ?
O6 C5 C18 C19 -73.2(2) . . . . ?
C6 C5 C18 C19 -8.3(3) . . . . ?
C4 C5 C18 C19 148.57(18) . . . . ?
O5 C18 C19 C8 -146.3(2) . . . . ?
C5 C18 C19 C8 31.3(2) . . . . ?
C7 C8 C19 C18 -58.2(2) . . . . ?
C9 C8 C19 C18 168.95(16) . . . . ?
C22 C23 C24 C25 65.6(3) . . . . ?
C40 C23 C24 C25 -59.9(3) . . . . ?
C22 C23 C24 C36 -110.8(2) . . . . ?
C40 C23 C24 C36 123.7(2) . . . . ?
C36 C24 C25 O8 175.73(16) . . . . ?
C23 C24 C25 O8 -0.6(3) . . . . ?
C36 C24 C25 C26 6.9(3) . . . . ?
C23 C24 C25 C26 -169.44(19) . . . . ?
C35 O8 C25 C24 121.8(2) . . . . ?
C35 O8 C25 C26 -68.6(2) . . . . ?
C24 C25 C26 O12 155.1(2) . . . . ?
O8 C25 C26 O12 -14.2(3) . . . . ?
C24 C25 C26 C27 -27.2(3) . . . . ?
O8 C25 C26 C27 163.57(16) . . . . ?
C37 O9 C27 C26 108.68(15) . . . . ?
C37 O9 C27 C28 -111.66(16) . . . . ?
O12 C26 C27 O9 131.9(2) . . . . ?
C25 C26 C27 O9 -45.7(2) . . . . ?
O12 C26 C27 C37 -164.51(19) . . . . ?
C25 C26 C27 C37 17.9(2) . . . . ?
O12 C26 C27 C28 -7.1(3) . . . . ?
C25 C26 C27 C28 175.25(15) . . . . ?
O9 C27 C28 C41 164.27(14) . . . . ?
C37 C27 C28 C41 94.85(18) . . . . ?
C26 C27 C28 C41 -60.97(19) . . . . ?
O9 C27 C28 C33 -75.30(18) . . . . ?
C37 C27 C28 C33 -144.72(16) . . . . ?
C26 C27 C28 C33 59.5(2) . . . . ?
O9 C27 C28 C29 41.34(19) . . . . ?
C37 C27 C28 C29 -28.1(2) . . . . ?
C26 C27 C28 C29 176.11(14) . . . . ?
C27 C28 C29 C39 55.99(18) . . . . ?
C41 C28 C29 C39 -62.18(19) . . . . ?
C33 C28 C29 C39 173.98(14) . . . . ?
C27 C28 C29 C30 -173.08(13) . . . . ?
C41 C28 C29 C30 68.75(18) . . . . ?
C33 C28 C29 C30 -55.09(19) . . . . ?
C39 C29 C30 C42 56.6(2) . . . . ?
C28 C29 C30 C42 -73.7(2) . . . . ?
C39 C29 C30 C32 -63.58(19) . . . . ?
C28 C29 C30 C32 166.15(15) . . . . ?
C39 C29 C30 C31 -178.62(15) . . . . ?
C28 C29 C30 C31 51.11(19) . . . . ?
C42 C30 C31 O7 -48.4(2) . . . . ?
C32 C30 C31 O7 68.8(2) . . . . ?
C29 C30 C31 O7 -175.05(14) . . . . ?
C42 C30 C31 C34 76.9(2) . . . . ?
C32 C30 C31 C34 -165.94(16) . . . . ?
C29 C30 C31 C34 -49.7(2) . . . . ?
C27 C28 C33 C34 173.92(15) . . . . ?
C41 C28 C33 C34 -68.69(19) . . . . ?
C29 C28 C33 C34 56.78(19) . . . . ?
O7 C31 C34 C33 -178.95(16) . . . . ?
C30 C31 C34 C33 55.6(2) . . . . ?
C28 C33 C34 C31 -58.9(2) . . . . ?
C25 C24 C36 O11 -160.35(19) . . . . ?
C23 C24 C36 O11 16.3(3) . . . . ?
C25 C24 C36 C37 20.7(3) . . . . ?
C23 C24 C36 C37 -162.66(18) . . . . ?
C27 O9 C37 C36 -110.27(17) . . . . ?
C27 O9 C37 C38 113.47(16) . . . . ?
C26 C27 C37 O9 -96.54(16) . . . . ?
C28 C27 C37 O9 106.51(17) . . . . ?
O9 C27 C37 C36 104.97(17) . . . . ?
C26 C27 C37 C36 8.4(2) . . . . ?
C28 C27 C37 C36 -148.52(16) . . . . ?
O9 C27 C37 C38 -95.93(17) . . . . ?
C26 C27 C37 C38 167.53(15) . . . . ?
C28 C27 C37 C38 10.6(2) . . . . ?
O11 C36 C37 O9 -139.41(17) . . . . ?
C24 C36 C37 O9 39.5(2) . . . . ?
O11 C36 C37 C27 152.49(17) . . . . ?
C24 C36 C37 C27 -28.6(2) . . . . ?
O11 C36 C37 C38 -7.0(3) . . . . ?
C24 C36 C37 C38 171.97(16) . . . . ?
O9 C37 C38 O10 89.4(2) . . . . ?
C27 C37 C38 O10 154.26(18) . . . . ?
C36 C37 C38 O10 -46.2(3) . . . . ?
O9 C37 C38 C39 -84.55(19) . . . . ?
C27 C37 C38 C39 -19.7(2) . . . . ?
C36 C37 C38 C39 139.83(17) . . . . ?
O10 C38 C39 C29 -127.3(2) . . . . ?
C37 C38 C39 C29 46.4(2) . . . . ?
C30 C29 C39 C38 160.19(15) . . . . ?
C28 C29 C39 C38 -67.07(19) . . . . ?
